data_4313443
loop_
_publ_author_name
'John F. Berry'
'F. Albert Cotton'
'Lee M. Daniels'
'Carlos A. Murillo'
'Xiaoping Wang'

_publ_contact_author_address
;  Laboratory for Molecular Structure and Bonding
   Dept. of Chemistry
   Texas A&M University, PO Box  30012
   College Station, TX 77842-3012, USA
;
_publ_contact_author_email cotton@tamu.edu
_publ_contact_author_fax '(979) 845 9351'
_publ_contact_author_name 'F. A. Cotton'
_publ_contact_author_phone '(979) 845 4432'
_publ_section_title
;
 Oxidation of Ni3(dpa)4Cl2 and Cu3(dpa)4Cl2: Nickel-Nickel Bonding
 Interaction, but No Copper-Copper Bonds
;
_journal_name_full 'Inorganic Chemistry'
_journal_page_first 2418
_journal_page_last 2427
_journal_paper_doi 10.1021/ic0262740
_journal_volume 42
_journal_year 2003
_chemical_formula_moiety 'Ni6 C114 H110 N24 Cl4'
_chemical_formula_sum 'C114 H110 Cl4 N24 Ni6'
_chemical_formula_weight 2310.32
_chemical_name_common '[Ni3(dpa)4Cl2]2*4toluene*hexane'
_chemical_name_systematic
; 
 ? 
;
_space_group_IT_number 2
_symmetry_cell_setting triclinic
_symmetry_space_group_name_Hall '-P 1'
_symmetry_space_group_name_H-M 'P -1'
_atom_sites_solution_hydrogens geom
_atom_sites_solution_primary direct
_atom_sites_solution_secondary difmap
_audit_creation_method SHELXL-97
_cell_angle_alpha 80.277(5)
_cell_angle_beta 81.847(8)
_cell_angle_gamma 63.449(6)
_cell_formula_units_Z 2
_cell_length_a 16.991(2)
_cell_length_b 18.211(2)
_cell_length_c 19.138(3)
_cell_measurement_reflns_used 249
_cell_measurement_temperature 293(2)
_cell_measurement_theta_max 41.6
_cell_measurement_theta_min 18.2
_cell_volume 5206.3(12)
_computing_cell_refinement MADNES
_computing_data_collection MADNES
_computing_data_reduction PROCOR
_computing_structure_refinement 'SHELXL-97 (Sheldrick, 1997)'
_computing_structure_solution 'SHELXS-97 (Sheldrick, 1990)'
_diffrn_ambient_temperature 293(2)
_diffrn_measured_fraction_theta_full 0.957
_diffrn_measured_fraction_theta_max 0.957
_diffrn_measurement_device_type 'Nonius FAST'
_diffrn_measurement_method \w-scans
_diffrn_radiation_monochromator graphite
_diffrn_radiation_source 'fine-focus sealed tube'
_diffrn_radiation_type MoK\a
_diffrn_radiation_wavelength 0.71073
_diffrn_reflns_av_R_equivalents 0.0490
_diffrn_reflns_av_sigmaI/netI 0.0415
_diffrn_reflns_limit_h_max 18
_diffrn_reflns_limit_h_min -18
_diffrn_reflns_limit_k_max 19
_diffrn_reflns_limit_k_min -18
_diffrn_reflns_limit_l_max 20
_diffrn_reflns_limit_l_min -20
_diffrn_reflns_number 27153
_diffrn_reflns_theta_full 22.59
_diffrn_reflns_theta_max 22.59
_diffrn_reflns_theta_min 2.28
_diffrn_standards_number 0
_exptl_absorpt_coefficient_mu 1.229
_exptl_absorpt_correction_T_max 1.22
_exptl_absorpt_correction_T_min 0.83
_exptl_absorpt_correction_type multi-scan
_exptl_crystal_colour 'dark putple'
_exptl_crystal_density_diffrn 1.474
_exptl_crystal_density_meas ?
_exptl_crystal_density_method 'not measured'
_exptl_crystal_description shard
_exptl_crystal_F_000 2396
_exptl_crystal_size_max 0.5
_exptl_crystal_size_mid 0.36
_exptl_crystal_size_min 0.1
_refine_diff_density_max 1.380
_refine_diff_density_min -0.655
_refine_diff_density_rms 0.091
_refine_ls_extinction_method none
_refine_ls_goodness_of_fit_ref 1.058
_refine_ls_hydrogen_treatment noref
_refine_ls_matrix_type full
_refine_ls_number_parameters 1181
_refine_ls_number_reflns 13178
_refine_ls_number_restraints 104
_refine_ls_restrained_S_all 1.057
_refine_ls_R_factor_all 0.0659
_refine_ls_R_factor_gt 0.0539
_refine_ls_shift/su_max 0.575
_refine_ls_shift/su_mean 0.003
_refine_ls_structure_factor_coef Fsqd
_refine_ls_weighting_details 'calc w=1/[\s^2^(Fo^2^)+(0.0619P)^2^+18.2557P] where P=(Fo^2^+2Fc^2^)/3'
_refine_ls_weighting_scheme calc
_refine_ls_wR_factor_gt 0.1330
_refine_ls_wR_factor_ref 0.1440
_reflns_number_gt 11252
_reflns_number_total 13178
_reflns_threshold_expression I>2sigma(I)
_cod_data_source_file ic0262740si20030129_021710_3.cif
_cod_data_source_block xl
_cod_depositor_comments
;
The following automatic conversions were performed:

'_symmetry_cell_setting' value 'Triclinic' changed to 'triclinic'
according to the built-in table from CIF Core dictionary named
'cif_core.dic' version 2.4.1 from 2010-06-29.

Automatic conversion script
Id: cif_fix_values 1646 2011-03-28 12:23:43Z adriana 

The following automatic conversions were performed:

'_exptl_crystal_density_meas' value 'not measured' was changed to '?'
- the value is perceived as not measured.

Automatic conversion script
Id: cif_fix_values 3008 2015-01-20 13:52:24Z robertas 
;
_cod_original_cell_volume 5206.4(12)
_cod_database_code 4313443

loop_
_symmetry_equiv_pos_as_xyz
'x, y, z'
'-x, -y, -z'

loop_
_atom_site_label
_atom_site_type_symbol
_atom_site_fract_x
_atom_site_fract_y
_atom_site_fract_z
_atom_site_U_iso_or_equiv
_atom_site_adp_type
_atom_site_occupancy
_atom_site_symmetry_multiplicity
_atom_site_calc_flag
_atom_site_refinement_flags
_atom_site_disorder_assembly
_atom_site_disorder_group
Ni1 Ni 0.03054(4) 0.24511(4) 0.33452(3) 0.02652(17) Uani 1 1 d . . .
Ni2 Ni 0.12354(4) 0.21410(4) 0.43070(3) 0.02245(16) Uani 1 1 d . . .
Ni3 Ni 0.21949(4) 0.17823(4) 0.52576(3) 0.02789(17) Uani 1 1 d . . .
Ni4 Ni 0.56225(4) -0.26579(4) 0.08358(3) 0.03381(18) Uani 1 1 d . . .
Ni5 Ni 0.49348(4) -0.31350(4) 0.18977(3) 0.02439(17) Uani 1 1 d . . .
Ni6 Ni 0.42234(4) -0.36273(4) 0.29435(3) 0.02659(17) Uani 1 1 d . . .
N1 N 0.2320(3) 0.2853(3) 0.4789(2) 0.0330(10) Uani 1 1 d . . .
C11 C 0.2136(3) 0.3154(3) 0.4108(3) 0.0292(12) Uani 1 1 d . . .
C12 C 0.22033(19) 0.38788(19) 0.37990(18) 0.0422(14) Uani 1 1 d . . .
H12A H 0.2047 0.4096 0.3336 0.051 Uiso 1 1 calc R . .
C13 C 0.25005(19) 0.42690(19) 0.41798(18) 0.0519(16) Uani 1 1 d R . .
H13A H 0.2567 0.4740 0.3972 0.062 Uiso 1 1 d R . .
C14 C 0.26983(19) 0.39570(19) 0.48693(18) 0.0519(16) Uani 1 1 d R . .
H14A H 0.2898 0.4213 0.5137 0.062 Uiso 1 1 d R . .
C15 C 0.25952(19) 0.32586(19) 0.51545(18) 0.0449(15) Uani 1 1 d R . .
H15A H 0.2721 0.3054 0.5625 0.054 Uiso 1 1 d R . .
N2 N 0.1823(3) 0.2737(3) 0.3768(2) 0.0295(10) Uani 1 1 d . . .
N3 N 0.1392(3) 0.2551(3) 0.2744(2) 0.0310(10) Uani 1 1 d . . .
C31 C 0.1976(3) 0.2699(3) 0.3047(3) 0.0300(12) Uani 1 1 d . . .
C32 C 0.27204(11) 0.27243(11) 0.26414(9) 0.0402(14) Uani 1 1 d . . .
H32A H 0.3125 0.2816 0.2850 0.048 Uiso 1 1 calc R . .
C33 C 0.28500(11) 0.26129(11) 0.19364(9) 0.0488(16) Uani 1 1 d R . .
H33A H 0.3339 0.2637 0.1664 0.059 Uiso 1 1 d R . .
C34 C 0.22506(11) 0.24650(11) 0.16315(9) 0.0514(16) Uani 1 1 d R . .
H34A H 0.2328 0.2389 0.1154 0.062 Uiso 1 1 d R . .
C35 C 0.15378(11) 0.24331(11) 0.20523(9) 0.0423(14) Uani 1 1 d R . .
H35A H 0.1139 0.2324 0.1851 0.051 Uiso 1 1 d R . .
N4 N 0.09873(11) 0.25402(11) 0.57875(9) 0.0300(10) Uani 1 1 d R . .
C41 C 0.02679(11) 0.31060(11) 0.54169(9) 0.0290(12) Uani 1 1 d R . .
C42 C -0.05209(11) 0.35725(11) 0.57852(9) 0.0380(13) Uani 1 1 d R . .
H42A H -0.1013 0.3925 0.5538 0.046 Uiso 1 1 d R . .
C43 C -0.05756(11) 0.35135(11) 0.65135(9) 0.0435(14) Uani 1 1 d R . .
H43A H -0.1095 0.3848 0.6757 0.052 Uiso 1 1 d R . .
C44 C 0.01371(11) 0.29603(11) 0.68847(9) 0.0437(14) Uani 1 1 d R . .
H44A H 0.0108 0.2913 0.7378 0.052 Uiso 1 1 d R . .
C45 C 0.08971(11) 0.24782(11) 0.65011(9) 0.0345(13) Uani 1 1 d R . .
H45A H 0.1372 0.2090 0.6751 0.041 Uiso 1 1 d R . .
N5 N 0.0400(3) 0.3110(2) 0.4693(2) 0.0279(9) Uani 1 1 d . . .
N6 N -0.0098(3) 0.3638(2) 0.3576(2) 0.0294(10) Uani 1 1 d . . .
C61 C -0.0060(3) 0.3801(3) 0.4232(3) 0.0290(12) Uani 1 1 d . . .
C62 C -0.04043(11) 0.46204(10) 0.43807(9) 0.0393(13) Uani 1 1 d . . .
H62A H -0.0425 0.4733 0.4841 0.047 Uiso 1 1 calc R . .
C63 C -0.07109(11) 0.52542(10) 0.38412(9) 0.0471(15) Uani 1 1 d R . .
H63A H -0.0936 0.5799 0.3936 0.057 Uiso 1 1 d R . .
C64 C -0.06885(11) 0.50912(10) 0.31602(9) 0.0467(15) Uani 1 1 d R . .
H64A H -0.0866 0.5514 0.2786 0.056 Uiso 1 1 d R . .
C65 C -0.03915(11) 0.42726(10) 0.30557(9) 0.0411(14) Uani 1 1 d R . .
H65A H -0.0394 0.4155 0.2602 0.049 Uiso 1 1 d R . .
N7 N 0.18850(11) 0.07834(10) 0.54929(9) 0.0285(9) Uani 1 1 d R . .
C71 C 0.11091(11) 0.08390(10) 0.52804(9) 0.0245(11) Uani 1 1 d R . .
C72 C 0.08933(11) 0.01753(10) 0.54565(9) 0.0364(13) Uani 1 1 d R . .
H72A H 0.0357 0.0227 0.5338 0.044 Uiso 1 1 d R . .
C73 C 0.14611(11) -0.05535(10) 0.58027(9) 0.0463(15) Uani 1 1 d R . .
H73A H 0.1311 -0.1011 0.5920 0.056 Uiso 1 1 d R . .
C74 C 0.22618(11) -0.06237(10) 0.59837(9) 0.0486(15) Uani 1 1 d R . .
H74A H 0.2669 -0.1117 0.6206 0.058 Uiso 1 1 d R . .
C75 C 0.24293(11) 0.00597(10) 0.58230(9) 0.0401(14) Uani 1 1 d R . .
H75A H 0.2957 0.0016 0.5953 0.048 Uiso 1 1 d R . .
N8 N 0.0651(2) 0.1545(2) 0.4857(2) 0.0261(9) Uani 1 1 d . . .
N9 N -0.0561(3) 0.2276(2) 0.4186(2) 0.0269(9) Uani 1 1 d . . .
C91 C -0.0250(3) 0.1854(3) 0.4815(3) 0.0271(11) Uani 1 1 d . . .
C92 C -0.08259(10) 0.18100(10) 0.54043(9) 0.0390(13) Uani 1 1 d . . .
H92A H -0.0608 0.1522 0.5837 0.047 Uiso 1 1 calc R . .
C93 C -0.17149(10) 0.21979(10) 0.53327(9) 0.0530(17) Uani 1 1 d R . .
H93A H -0.2106 0.2174 0.5718 0.064 Uiso 1 1 d R . .
C94 C -0.20298(10) 0.26232(10) 0.46899(9) 0.0451(15) Uani 1 1 d R . .
H94A H -0.2633 0.2891 0.4635 0.054 Uiso 1 1 d R . .
C95 C -0.14413(10) 0.26415(10) 0.41416(9) 0.0340(12) Uani 1 1 d R . .
H95A H -0.1657 0.2925 0.3707 0.041 Uiso 1 1 d R . .
N10 N 0.31673(10) 0.11420(10) 0.45060(9) 0.0301(10) Uani 1 1 d R . .
C101 C 0.29405(10) 0.09129(10) 0.39354(9) 0.0282(11) Uani 1 1 d R . .
C102 C 0.35865(10) 0.05181(10) 0.34171(9) 0.0383(13) Uani 1 1 d R . .
H10A H 0.3430 0.0381 0.3028 0.046 Uiso 1 1 d R . .
C103 C 0.44497(10) 0.03296(10) 0.34757(9) 0.0428(14) Uani 1 1 d R . .
H10B H 0.4881 0.0058 0.3132 0.051 Uiso 1 1 d R . .
C104 C 0.46784(10) 0.05453(10) 0.40493(9) 0.0484(16) Uani 1 1 d R . .
H10C H 0.5265 0.0408 0.4104 0.058 Uiso 1 1 d R . .
C105 C 0.40238(10) 0.09641(10) 0.45338(9) 0.0394(13) Uani 1 1 d R . .
H10D H 0.4177 0.1136 0.4903 0.047 Uiso 1 1 d R . .
N11 N 0.2049(2) 0.1174(2) 0.3913(2) 0.0262(9) Uani 1 1 d . . .
N12 N 0.0939(3) 0.1185(2) 0.3329(2) 0.0289(10) Uani 1 1 d . . .
C121 C 0.1738(3) 0.0738(3) 0.3604(3) 0.0296(12) Uani 1 1 d . . .
C122 C 0.21622(12) -0.01261(11) 0.35976(9) 0.0337(12) Uani 1 1 d . . .
H12B H 0.2712 -0.0436 0.3779 0.040 Uiso 1 1 calc R . .
C123 C 0.17619(12) -0.05062(11) 0.33235(9) 0.0404(14) Uani 1 1 d R . .
H12C H 0.2043 -0.1075 0.3312 0.049 Uiso 1 1 d R . .
C124 C 0.09409(12) -0.00486(11) 0.30624(9) 0.0411(14) Uani 1 1 d R . .
H12D H 0.0648 -0.0309 0.2874 0.049 Uiso 1 1 d R . .
C125 C 0.05596(12) 0.07861(11) 0.30809(9) 0.0360(13) Uani 1 1 d R . .
H12E H -0.0015 0.1106 0.2907 0.043 Uiso 1 1 d R . .
N13 N 0.47804(12) -0.14994(11) 0.11255(9) 0.0343(10) Uani 1 1 d R . .
C131 C 0.40358(12) -0.13951(11) 0.15838(9) 0.0302(12) Uani 1 1 d R . .
C132 C 0.34862(12) -0.06227(11) 0.17986(9) 0.0369(13) Uani 1 1 d R . .
H13B H 0.2987 -0.0559 0.2131 0.044 Uiso 1 1 d R . .
C133 C 0.36525(12) 0.00537(11) 0.15366(9) 0.0469(15) Uani 1 1 d R . .
H13C H 0.3274 0.0572 0.1672 0.056 Uiso 1 1 d R . .
C134 C 0.43829(12) -0.00461(11) 0.10739(9) 0.0522(16) Uani 1 1 d R . .
H13D H 0.4508 0.0400 0.0889 0.063 Uiso 1 1 d R . .
C135 C 0.49203(12) -0.08261(11) 0.08949(9) 0.0459(15) Uani 1 1 d R . .
H13E H 0.5420 -0.0893 0.0591 0.055 Uiso 1 1 d R . .
N14 N 0.3932(3) -0.2100(2) 0.1824(2) 0.0272(9) Uani 1 1 d . . .
N15 N 0.3071(3) -0.2687(2) 0.2511(2) 0.0267(9) Uani 1 1 d . . .
C151 C 0.3117(3) -0.2080(3) 0.2011(2) 0.0272(11) Uani 1 1 d . . .
C152 C 0.23586(12) -0.14978(12) 0.16766(9) 0.0362(13) Uani 1 1 d . . .
H15B H 0.2403 -0.1113 0.1306 0.043 Uiso 1 1 calc R . .
C153 C 0.15557(12) -0.14955(12) 0.18950(9) 0.0423(14) Uani 1 1 d R . .
H15C H 0.1049 -0.1100 0.1687 0.051 Uiso 1 1 d R . .
C154 C 0.15119(12) -0.20941(12) 0.24332(9) 0.0404(14) Uani 1 1 d R . .
H15D H 0.0972 -0.2098 0.2601 0.048 Uiso 1 1 d R . .
C155 C 0.22743(12) -0.26785(12) 0.27130(9) 0.0329(12) Uani 1 1 d R . .
H15E H 0.2242 -0.3090 0.3060 0.039 Uiso 1 1 d R . .
N16 N 0.46011(12) -0.26478(12) 0.03506(9) 0.0398(11) Uani 1 1 d R . .
C161 C 0.41931(12) -0.31501(12) 0.06572(9) 0.0367(13) Uani 1 1 d R . .
C162 C 0.35347(12) -0.31715(12) 0.03167(9) 0.0513(16) Uani 1 1 d R . .
H16A H 0.3264 -0.3511 0.0518 0.062 Uiso 1 1 d R . .
C163 C 0.32887(12) -0.26889(12) -0.03169(9) 0.075(2) Uani 1 1 d R . .
H16B H 0.2856 -0.2709 -0.0551 0.090 Uiso 1 1 d R . .
C164 C 0.36738(12) -0.21755(12) -0.06109(9) 0.078(2) Uani 1 1 d R . .
H16C H 0.3498 -0.1834 -0.1034 0.093 Uiso 1 1 d R . .
C165 C 0.43227(12) -0.21841(12) -0.02597(9) 0.0588(18) Uani 1 1 d R . .
H16D H 0.4589 -0.1842 -0.0461 0.071 Uiso 1 1 d R . .
N17 N 0.4450(3) -0.3550(3) 0.1315(2) 0.0302(10) Uani 1 1 d . . .
N18 N 0.4285(3) -0.4455(3) 0.2271(2) 0.0334(10) Uani 1 1 d . . .
C181 C 0.4410(3) -0.4288(3) 0.1558(3) 0.0320(12) Uani 1 1 d . . .
C182 C 0.45386(12) -0.48772(11) 0.11075(10) 0.0439(14) Uani 1 1 d . . .
H18A H 0.4628 -0.4765 0.0618 0.053 Uiso 1 1 calc R . .
C183 C 0.45311(12) -0.56216(11) 0.14004(10) 0.0565(17) Uani 1 1 d R . .
H18B H 0.4610 -0.6014 0.1110 0.068 Uiso 1 1 d R . .
C184 C 0.44066(12) -0.57730(11) 0.21194(10) 0.0486(16) Uani 1 1 d R . .
H18C H 0.4396 -0.6271 0.2321 0.058 Uiso 1 1 d R . .
C185 C 0.42974(12) -0.51996(11) 0.25451(10) 0.0389(13) Uani 1 1 d R . .
H18D H 0.4230 -0.5321 0.3035 0.047 Uiso 1 1 d R . .
N19 N 0.63243(12) -0.39316(11) 0.07777(10) 0.0374(11) Uani 1 1 d R . .
C191 C 0.64218(12) -0.44999(11) 0.13818(10) 0.0367(13) Uani 1 1 d R . .
C192 C 0.69305(12) -0.53388(11) 0.13357(10) 0.0496(16) Uani 1 1 d R . .
H19A H 0.7001 -0.5719 0.1740 0.060 Uiso 1 1 d R . .
C193 C 0.73275(12) -0.56024(11) 0.06919(10) 0.0608(18) Uani 1 1 d R . .
H19B H 0.7678 -0.6162 0.0662 0.073 Uiso 1 1 d R . .
C194 C 0.72113(12) -0.50495(11) 0.00964(10) 0.0575(18) Uani 1 1 d R . .
H19C H 0.7467 -0.5227 -0.0344 0.069 Uiso 1 1 d R . .
C195 C 0.67109(12) -0.42284(11) 0.01580(10) 0.0498(16) Uani 1 1 d R . .
H19D H 0.6633 -0.3854 -0.0252 0.060 Uiso 1 1 d R . .
N20 N 0.5942(3) -0.4162(2) 0.1975(2) 0.0299(10) Uani 1 1 d . . .
N21 N 0.5534(3) -0.4406(3) 0.3168(2) 0.0297(10) Uani 1 1 d . . .
C211 C 0.6197(3) -0.4542(3) 0.2650(3) 0.0280(11) Uani 1 1 d . . .
C212 C 0.70811(11) -0.49765(10) 0.28196(9) 0.0388(13) Uani 1 1 d . . .
H21A H 0.7539 -0.5066 0.2466 0.047 Uiso 1 1 calc R . .
C213 C 0.72568(11) -0.52671(10) 0.35194(9) 0.0429(14) Uani 1 1 d R . .
H21B H 0.7839 -0.5559 0.3638 0.051 Uiso 1 1 d R . .
C214 C 0.65877(11) -0.51326(10) 0.40429(9) 0.0385(13) Uani 1 1 d R . .
H21C H 0.6706 -0.5331 0.4515 0.046 Uiso 1 1 d R . .
C215 C 0.57339(11) -0.46947(10) 0.38501(9) 0.0330(12) Uani 1 1 d R . .
H21D H 0.5274 -0.4593 0.4203 0.040 Uiso 1 1 d R . .
N22 N 0.64966(11) -0.27737(10) 0.15521(9) 0.0331(10) Uani 1 1 d R . .
C221 C 0.62538(11) -0.27670(10) 0.22765(9) 0.0297(12) Uani 1 1 d R . .
C222 C 0.68608(11) -0.28749(10) 0.27461(9) 0.0355(13) Uani 1 1 d R . .
H22A H 0.6703 -0.2891 0.3232 0.043 Uiso 1 1 d R . .
C223 C 0.76899(11) -0.29582(10) 0.24980(9) 0.0475(15) Uani 1 1 d R . .
H22B H 0.8091 -0.3013 0.2810 0.057 Uiso 1 1 d R . .
C224 C 0.79227(11) -0.29594(10) 0.17715(9) 0.0511(16) Uani 1 1 d R . .
H22C H 0.8483 -0.3017 0.1590 0.061 Uiso 1 1 d R . .
C225 C 0.73250(11) -0.28753(10) 0.13345(9) 0.0450(15) Uani 1 1 d R . .
H22D H 0.7495 -0.2888 0.0851 0.054 Uiso 1 1 d R . .
N23 N 0.5422(3) -0.2721(2) 0.2472(2) 0.0271(9) Uani 1 1 d . . .
N24 N 0.4391(3) -0.2740(2) 0.3397(2) 0.0285(9) Uani 1 1 d . . .
C241 C 0.4985(3) -0.2443(3) 0.3101(2) 0.0268(11) Uani 1 1 d . . .
C242 C 0.50835(17) -0.18557(16) 0.34290(14) 0.0326(12) Uani 1 1 d . . .
H24A H 0.5460 -0.1623 0.3216 0.039 Uiso 1 1 calc R . .
C243 C 0.46186(17) -0.16283(16) 0.40664(14) 0.0381(13) Uani 1 1 d R . .
H24B H 0.4703 -0.1260 0.4295 0.046 Uiso 1 1 d R . .
C244 C 0.40307(17) -0.19380(16) 0.43692(14) 0.0389(13) Uani 1 1 d R . .
H24C H 0.3711 -0.1787 0.4800 0.047 Uiso 1 1 d R . .
C245 C 0.39341(17) -0.24808(16) 0.40105(14) 0.0313(12) Uani 1 1 d R . .
H24D H 0.3526 -0.2684 0.4205 0.038 Uiso 1 1 d R . .
Cl1 Cl -0.06223(10) 0.27921(10) 0.24412(8) 0.0503(4) Uani 1 1 d . . .
Cl2 Cl 0.31001(9) 0.14253(9) 0.61769(7) 0.0438(3) Uani 1 1 d . . .
Cl3 Cl 0.62825(11) -0.22032(11) -0.01749(8) 0.0559(4) Uani 1 1 d . . .
Cl4 Cl 0.35233(9) -0.41051(9) 0.39368(7) 0.0395(3) Uani 1 1 d . . .
C1S C 0.9790(9) -0.7135(8) -0.0697(7) 0.166(6) Uani 1 1 d D . .
H1SA H 1.0243 -0.7009 -0.0578 0.248 Uiso 1 1 calc R . .
H1SB H 1.0053 -0.7605 -0.0958 0.248 Uiso 1 1 calc R . .
H1SC H 0.9479 -0.7258 -0.0269 0.248 Uiso 1 1 calc R . .
C2S C 0.9202(6) -0.6456(5) -0.1112(5) 0.092(3) Uani 1 1 d GD . .
C3S C 0.9309(6) -0.5733(7) -0.1301(5) 0.094(3) Uani 1 1 d G . .
H3SA H 0.9781 -0.5687 -0.1153 0.113 Uiso 1 1 calc R . .
C4S C 0.8675(6) -0.5056(7) -0.1731(5) 0.101(3) Uani 1 1 d G . .
H4SA H 0.8736 -0.4568 -0.1871 0.121 Uiso 1 1 calc R . .
C5S C 0.8008(6) -0.5142(8) -0.1921(5) 0.101(3) Uani 1 1 d G . .
H5SA H 0.7583 -0.4707 -0.2187 0.122 Uiso 1 1 calc R . .
C6S C 0.7941(7) -0.5882(9) -0.1724(5) 0.098(3) Uani 1 1 d G . .
H6SA H 0.7471 -0.5930 -0.1875 0.117 Uiso 1 1 calc R . .
C7S C 0.8491(7) -0.6506(8) -0.1344(6) 0.094(3) Uani 1 1 d G . .
H7SA H 0.8413 -0.6987 -0.1226 0.113 Uiso 1 1 calc R . .
C8S C -0.4902(10) 0.3536(9) 0.4348(9) 0.188(8) Uani 0.972(9) 1 d P A 1
H8SA H -0.5371 0.3405 0.4578 0.282 Uiso 0.972(9) 1 calc PR A 1
H8SB H -0.5137 0.4114 0.4175 0.282 Uiso 0.972(9) 1 calc PR A 1
H8SC H -0.4474 0.3409 0.4683 0.282 Uiso 0.972(9) 1 calc PR A 1
C9S C -0.4508(8) 0.3083(6) 0.3794(6) 0.101(4) Uani 0.972(9) 1 d PGU A 1
C10S C -0.4852(9) 0.2554(8) 0.3675(7) 0.124(5) Uani 0.972(9) 1 d PG A 1
H10E H -0.5334 0.2525 0.3953 0.149 Uiso 0.972(9) 1 calc PR A 1
C11S C -0.4464(13) 0.2095(8) 0.3150(9) 0.146(7) Uani 0.972(9) 1 d PGU A 1
H11A H -0.4667 0.1718 0.3079 0.176 Uiso 0.972(9) 1 calc PR A 1
C12S C -0.3784(14) 0.2145(10) 0.2708(8) 0.163(8) Uani 0.972(9) 1 d PGU A 1
H12F H -0.3550 0.1833 0.2329 0.196 Uiso 0.972(9) 1 calc PR A 1
C13S C -0.3442(10) 0.2680(7) 0.2840(7) 0.137(6) Uani 0.972(9) 1 d PGU A 1
H13F H -0.2960 0.2711 0.2561 0.164 Uiso 0.972(9) 1 calc PR A 1
C14S C -0.3814(7) 0.3130(6) 0.3357(6) 0.089(3) Uani 0.972(9) 1 d PG A 1
H14B H -0.3602 0.3497 0.3435 0.107 Uiso 0.972(9) 1 calc PR A 1
C1H C 0.1270(11) 0.0880(10) 0.1022(11) 0.146(7) Uani 0.77 1 d P B 1
H1HA H 0.0848 0.1329 0.1272 0.220 Uiso 0.77 1 calc PR B 1
H1HB H 0.1735 0.0520 0.1323 0.220 Uiso 0.77 1 calc PR B 1
H1HC H 0.0985 0.0575 0.0896 0.220 Uiso 0.77 1 calc PR B 1
C2H C 0.1609(15) 0.1179(12) 0.0433(12) 0.157(8) Uani 0.77 1 d PU B 1
H2HA H 0.1894 0.1492 0.0556 0.189 Uiso 0.77 1 calc PR B 1
H2HB H 0.1142 0.1545 0.0128 0.189 Uiso 0.77 1 calc PR B 1
C3H C 0.2259(10) 0.0481(9) 0.0055(7) 0.105(4) Uani 0.77 1 d P B 1
H3HA H 0.1988 0.0134 -0.0022 0.126 Uiso 0.77 1 calc PR B 1
H3HB H 0.2755 0.0147 0.0341 0.126 Uiso 0.77 1 calc PR B 1
C4H C 0.2578(11) 0.0805(9) -0.0650(9) 0.123(6) Uani 0.77 1 d PU B 1
H4HA H 0.2068 0.1175 -0.0910 0.148 Uiso 0.77 1 calc PR B 1
H4HB H 0.2867 0.1131 -0.0559 0.148 Uiso 0.77 1 calc PR B 1
C5H C 0.3172(10) 0.0198(9) -0.1092(9) 0.121(5) Uani 0.77 1 d P B 1
H5HA H 0.2919 -0.0185 -0.1097 0.145 Uiso 0.77 1 calc PR B 1
H5HB H 0.3711 -0.0109 -0.0851 0.145 Uiso 0.77 1 calc PR B 1
C6H C 0.3441(13) 0.0412(13) -0.1851(9) 0.191(10) Uani 0.77 1 d P B 1
H6HA H 0.3832 -0.0086 -0.2054 0.286 Uiso 0.77 1 calc PR B 1
H6HB H 0.3737 0.0758 -0.1870 0.286 Uiso 0.77 1 calc PR B 1
H6HC H 0.2927 0.0701 -0.2116 0.286 Uiso 0.77 1 calc PR B 1
C15S C 0.119(3) 0.063(3) 0.760(3) 0.22(2) Uani 0.559(18) 1 d P C 1
C16S C 0.1082(10) -0.0062(11) 0.8181(7) 0.102(8) Uani 0.559(18) 1 d PG C 1
C17S C 0.0960(12) -0.0005(11) 0.8907(8) 0.103(9) Uani 0.559(18) 1 d PGU C 1
C18S C 0.0938(14) -0.0662(14) 0.9385(7) 0.148(13) Uani 0.559(18) 1 d PGU C 1
C19S C 0.1038(11) -0.1376(11) 0.9138(12) 0.160(12) Uani 0.559(18) 1 d PGU C 1
C20S C 0.1160(10) -0.1433(10) 0.8412(13) 0.122(9) Uani 0.559(18) 1 d PG C 1
C21S C 0.1182(11) -0.0776(14) 0.7933(8) 0.115(10) Uani 0.559(18) 1 d PGU C 1
C15B C 0.075(6) -0.079(5) 0.980(4) 0.40(5) Uani 0.441(18) 1 d P C 2
C16B C 0.1067(14) 0.0354(17) 0.7614(8) 0.099(12) Uani 0.441(18) 1 d PG C 2
C17B C 0.0835(11) 0.0811(11) 0.8185(12) 0.091(8) Uani 0.441(18) 1 d PG C 2
C18B C 0.0744(15) 0.0445(14) 0.8871(9) 0.113(11) Uani 0.441(18) 1 d PGU C 2
C19B C 0.0885(17) -0.0377(15) 0.8987(10) 0.140(17) Uani 0.441(18) 1 d PGU C 2
C20B C 0.1117(17) -0.0834(12) 0.8416(15) 0.144(14) Uani 0.441(18) 1 d PGU C 2
C21B C 0.1208(16) -0.0468(17) 0.7729(12) 0.32(6) Uani 0.441(18) 1 d PG C 2
C22S C 0.970(2) -0.582(2) 0.082(2) 0.28(5) Uani 0.50 1 d PD D -1
C23S C 0.9896(12) -0.5311(10) 0.0283(10) 0.118(10) Uani 0.50 1 d PGDU D -1
C24S C 1.0741(12) -0.5578(11) -0.0054(12) 0.14(2) Uani 0.50 1 d PGD D -1
C25S C 1.0929(16) -0.5074(18) -0.0615(11) 0.122(9) Uani 0.50 1 d PG D -1
C26S C 1.027(2) -0.4302(16) -0.0839(9) 0.17(2) Uani 0.50 1 d PGU D -1
C27S C 0.943(2) -0.4035(10) -0.0502(11) 0.156(13) Uani 0.50 1 d PGU D -1
C28S C 0.9240(12) -0.4540(11) 0.0059(11) 0.104(14) Uani 0.50 1 d PGDU D -1

loop_
_atom_site_aniso_label
_atom_site_aniso_U_11
_atom_site_aniso_U_22
_atom_site_aniso_U_33
_atom_site_aniso_U_23
_atom_site_aniso_U_13
_atom_site_aniso_U_12
Ni1 0.0273(3) 0.0256(4) 0.0249(3) -0.0034(3) -0.0018(3) -0.0099(3)
Ni2 0.0215(3) 0.0213(3) 0.0232(3) -0.0049(3) 0.0013(2) -0.0082(3)
Ni3 0.0262(3) 0.0322(4) 0.0273(4) -0.0061(3) -0.0021(3) -0.0136(3)
Ni4 0.0404(4) 0.0399(4) 0.0236(4) -0.0072(3) 0.0076(3) -0.0212(3)
Ni5 0.0266(3) 0.0262(4) 0.0214(3) -0.0051(3) 0.0003(3) -0.0122(3)
Ni6 0.0280(3) 0.0281(4) 0.0237(3) -0.0031(3) -0.0006(3) -0.0125(3)
N1 0.030(2) 0.038(3) 0.035(3) -0.014(2) 0.0015(19) -0.016(2)
C11 0.028(3) 0.028(3) 0.033(3) -0.008(2) 0.008(2) -0.015(2)
C12 0.044(3) 0.036(3) 0.047(3) -0.007(3) 0.004(3) -0.018(3)
C13 0.054(4) 0.042(4) 0.069(5) -0.015(3) 0.005(3) -0.029(3)
C14 0.049(4) 0.052(4) 0.068(5) -0.020(3) 0.001(3) -0.031(3)
C15 0.041(3) 0.052(4) 0.051(4) -0.016(3) -0.002(3) -0.025(3)
N2 0.033(2) 0.028(2) 0.027(2) -0.0007(18) 0.0007(18) -0.015(2)
N3 0.032(2) 0.032(2) 0.028(2) -0.0036(19) 0.0018(19) -0.013(2)
C31 0.030(3) 0.022(3) 0.035(3) -0.006(2) 0.002(2) -0.009(2)
C32 0.039(3) 0.039(3) 0.042(3) -0.006(3) 0.010(3) -0.019(3)
C33 0.045(4) 0.053(4) 0.041(4) -0.003(3) 0.019(3) -0.022(3)
C34 0.055(4) 0.066(4) 0.031(3) -0.010(3) 0.010(3) -0.028(3)
C35 0.047(3) 0.045(4) 0.031(3) -0.009(3) 0.004(3) -0.017(3)
N4 0.040(3) 0.036(3) 0.024(2) -0.0099(19) 0.0043(19) -0.025(2)
C41 0.034(3) 0.025(3) 0.033(3) -0.010(2) 0.003(2) -0.016(2)
C42 0.038(3) 0.034(3) 0.041(3) -0.013(3) 0.007(3) -0.015(3)
C43 0.045(3) 0.041(3) 0.043(4) -0.020(3) 0.017(3) -0.018(3)
C44 0.055(4) 0.055(4) 0.030(3) -0.014(3) 0.010(3) -0.032(3)
C45 0.043(3) 0.042(3) 0.031(3) -0.007(2) 0.001(2) -0.030(3)
N5 0.025(2) 0.024(2) 0.031(2) -0.0116(19) 0.0049(18) -0.0077(19)
N6 0.026(2) 0.026(2) 0.031(2) 0.0035(19) -0.0034(18) -0.0086(19)
C61 0.024(3) 0.023(3) 0.039(3) -0.003(2) 0.004(2) -0.011(2)
C62 0.043(3) 0.027(3) 0.048(3) -0.010(3) 0.005(3) -0.016(3)
C63 0.047(4) 0.021(3) 0.068(4) -0.010(3) 0.009(3) -0.013(3)
C64 0.049(4) 0.026(3) 0.055(4) 0.003(3) 0.001(3) -0.011(3)
C65 0.034(3) 0.043(4) 0.040(3) 0.000(3) -0.005(3) -0.012(3)
N7 0.028(2) 0.024(2) 0.026(2) 0.0002(18) -0.0053(18) -0.0054(19)
C71 0.026(3) 0.017(3) 0.026(3) 0.001(2) -0.003(2) -0.007(2)
C72 0.041(3) 0.023(3) 0.044(3) 0.008(2) -0.017(3) -0.014(3)
C73 0.058(4) 0.032(3) 0.051(4) 0.000(3) -0.010(3) -0.022(3)
C74 0.050(4) 0.038(4) 0.050(4) 0.003(3) -0.010(3) -0.012(3)
C75 0.038(3) 0.042(4) 0.040(3) -0.001(3) -0.008(3) -0.017(3)
N8 0.026(2) 0.027(2) 0.025(2) -0.0017(18) -0.0024(17) -0.0115(19)
N9 0.027(2) 0.024(2) 0.030(2) -0.0058(18) 0.0001(18) -0.0117(19)
C91 0.028(3) 0.022(3) 0.032(3) -0.002(2) 0.000(2) -0.012(2)
C92 0.032(3) 0.042(3) 0.036(3) 0.005(3) -0.001(2) -0.013(3)
C93 0.030(3) 0.057(4) 0.060(4) 0.007(3) 0.009(3) -0.016(3)
C94 0.022(3) 0.045(4) 0.057(4) 0.005(3) -0.006(3) -0.007(3)
C95 0.030(3) 0.025(3) 0.042(3) 0.001(2) -0.006(2) -0.008(2)
N10 0.024(2) 0.029(2) 0.033(2) -0.0012(19) -0.0036(18) -0.0085(19)
C101 0.026(3) 0.019(3) 0.033(3) 0.000(2) 0.000(2) -0.006(2)
C102 0.036(3) 0.035(3) 0.040(3) -0.011(3) 0.007(2) -0.013(3)
C103 0.032(3) 0.032(3) 0.054(4) -0.009(3) 0.013(3) -0.008(3)
C104 0.022(3) 0.050(4) 0.064(4) 0.003(3) 0.001(3) -0.012(3)
C105 0.026(3) 0.037(3) 0.051(4) 0.001(3) -0.002(3) -0.013(3)
N11 0.019(2) 0.024(2) 0.031(2) -0.0081(18) -0.0013(17) -0.0047(18)
N12 0.031(2) 0.028(2) 0.029(2) -0.0076(18) -0.0005(19) -0.013(2)
C121 0.030(3) 0.033(3) 0.025(3) -0.008(2) 0.008(2) -0.013(2)
C122 0.037(3) 0.026(3) 0.035(3) -0.004(2) 0.002(2) -0.012(2)
C123 0.051(4) 0.025(3) 0.044(3) -0.012(2) 0.008(3) -0.015(3)
C124 0.043(3) 0.040(4) 0.048(3) -0.015(3) -0.001(3) -0.023(3)
C125 0.040(3) 0.033(3) 0.039(3) -0.009(2) -0.003(2) -0.017(3)
N13 0.043(3) 0.036(3) 0.029(2) -0.004(2) 0.001(2) -0.023(2)
C131 0.040(3) 0.026(3) 0.023(3) 0.003(2) -0.011(2) -0.012(2)
C132 0.045(3) 0.031(3) 0.036(3) -0.005(2) -0.002(3) -0.017(3)
C133 0.061(4) 0.038(4) 0.040(3) -0.005(3) -0.008(3) -0.018(3)
C134 0.078(5) 0.050(4) 0.041(4) -0.003(3) 0.004(3) -0.042(4)
C135 0.067(4) 0.046(4) 0.032(3) -0.005(3) 0.004(3) -0.034(3)
N14 0.031(2) 0.020(2) 0.029(2) -0.0037(17) 0.0037(18) -0.0109(19)
N15 0.029(2) 0.028(2) 0.024(2) -0.0064(18) -0.0010(17) -0.0121(19)
C151 0.030(3) 0.026(3) 0.025(3) -0.007(2) -0.003(2) -0.009(2)
C152 0.038(3) 0.036(3) 0.033(3) -0.003(2) -0.007(2) -0.015(3)
C153 0.034(3) 0.038(3) 0.051(4) -0.011(3) -0.014(3) -0.007(3)
C154 0.031(3) 0.047(4) 0.051(4) -0.013(3) 0.002(3) -0.022(3)
C155 0.029(3) 0.034(3) 0.036(3) -0.005(2) -0.001(2) -0.014(2)
N16 0.054(3) 0.047(3) 0.021(2) -0.004(2) -0.001(2) -0.024(2)
C161 0.044(3) 0.047(3) 0.023(3) -0.007(2) -0.004(2) -0.021(3)
C162 0.067(4) 0.055(4) 0.043(4) 0.000(3) -0.019(3) -0.034(3)
C163 0.093(6) 0.085(6) 0.063(5) 0.015(4) -0.049(4) -0.049(5)
C164 0.125(7) 0.085(6) 0.042(4) 0.022(4) -0.041(4) -0.061(5)
C165 0.089(5) 0.065(5) 0.032(3) 0.003(3) -0.009(3) -0.043(4)
N17 0.037(2) 0.033(3) 0.027(2) -0.0079(19) -0.0015(19) -0.020(2)
N18 0.030(2) 0.039(3) 0.033(3) -0.004(2) -0.0050(19) -0.015(2)
C181 0.030(3) 0.031(3) 0.036(3) -0.007(2) -0.006(2) -0.011(2)
C182 0.056(4) 0.040(4) 0.037(3) -0.013(3) -0.006(3) -0.019(3)
C183 0.082(5) 0.040(4) 0.056(4) -0.017(3) -0.015(4) -0.027(3)
C184 0.063(4) 0.031(3) 0.060(4) -0.001(3) -0.021(3) -0.024(3)
C185 0.052(4) 0.028(3) 0.040(3) 0.009(3) -0.017(3) -0.020(3)
N19 0.036(3) 0.048(3) 0.034(3) -0.022(2) 0.012(2) -0.022(2)
C191 0.033(3) 0.049(4) 0.034(3) -0.012(3) 0.003(2) -0.022(3)
C192 0.059(4) 0.036(4) 0.054(4) -0.021(3) 0.014(3) -0.021(3)
C193 0.072(5) 0.044(4) 0.068(5) -0.030(4) 0.017(4) -0.025(4)
C194 0.064(4) 0.059(4) 0.055(4) -0.039(4) 0.023(3) -0.028(4)
C195 0.059(4) 0.062(4) 0.037(3) -0.020(3) 0.013(3) -0.033(3)
N20 0.034(2) 0.027(2) 0.028(2) -0.0095(19) 0.0060(19) -0.013(2)
N21 0.032(2) 0.028(2) 0.032(2) -0.0061(19) -0.003(2) -0.0145(19)
C211 0.033(3) 0.022(3) 0.033(3) -0.004(2) -0.005(2) -0.015(2)
C212 0.028(3) 0.031(3) 0.054(4) -0.006(3) -0.001(3) -0.010(2)
C213 0.036(3) 0.034(3) 0.056(4) 0.004(3) -0.019(3) -0.011(3)
C214 0.042(3) 0.035(3) 0.042(3) 0.004(3) -0.017(3) -0.019(3)
C215 0.039(3) 0.023(3) 0.035(3) 0.001(2) -0.003(2) -0.013(2)
N22 0.034(2) 0.032(3) 0.036(3) -0.0088(19) 0.008(2) -0.018(2)
C221 0.036(3) 0.014(3) 0.040(3) -0.010(2) -0.001(2) -0.010(2)
C222 0.035(3) 0.031(3) 0.044(3) -0.013(2) -0.002(3) -0.014(2)
C223 0.037(3) 0.039(4) 0.068(4) -0.006(3) -0.012(3) -0.016(3)
C224 0.030(3) 0.051(4) 0.079(5) -0.011(3) 0.008(3) -0.026(3)
C225 0.039(3) 0.045(4) 0.052(4) -0.014(3) 0.018(3) -0.023(3)
N23 0.027(2) 0.030(2) 0.028(2) -0.0049(18) 0.0019(18) -0.0156(19)
N24 0.029(2) 0.029(2) 0.024(2) -0.0016(18) -0.0008(18) -0.0101(19)
C241 0.028(3) 0.025(3) 0.023(3) -0.001(2) -0.007(2) -0.007(2)
C242 0.034(3) 0.028(3) 0.036(3) -0.010(2) -0.002(2) -0.011(2)
C243 0.047(3) 0.030(3) 0.037(3) -0.013(2) -0.009(3) -0.012(3)
C244 0.037(3) 0.043(3) 0.030(3) -0.012(3) 0.002(2) -0.010(3)
C245 0.033(3) 0.032(3) 0.028(3) -0.008(2) 0.002(2) -0.013(2)
Cl1 0.0543(9) 0.0537(9) 0.0419(8) -0.0016(7) -0.0128(7) -0.0213(8)
Cl2 0.0406(8) 0.0563(9) 0.0390(8) -0.0074(7) -0.0129(6) -0.0215(7)
Cl3 0.0730(11) 0.0662(11) 0.0324(8) -0.0091(7) 0.0219(7) -0.0400(9)
Cl4 0.0422(8) 0.0418(8) 0.0346(7) 0.0007(6) 0.0045(6) -0.0223(6)
C1S 0.149(12) 0.130(11) 0.128(10) 0.006(8) -0.001(9) 0.009(9)
C2S 0.080(6) 0.084(7) 0.070(6) -0.023(5) 0.016(5) -0.002(5)
C3S 0.076(6) 0.144(9) 0.094(7) -0.060(7) 0.017(5) -0.066(7)
C4S 0.075(6) 0.131(9) 0.099(7) -0.019(6) 0.006(6) -0.049(6)
C5S 0.074(6) 0.151(10) 0.069(6) -0.010(6) 0.009(5) -0.046(7)
C6S 0.093(8) 0.156(11) 0.074(6) -0.062(7) 0.025(6) -0.075(8)
C7S 0.074(6) 0.130(9) 0.095(7) -0.073(7) 0.032(5) -0.050(6)
C8S 0.149(13) 0.142(13) 0.186(17) 0.073(12) -0.041(12) -0.010(11)
C9S 0.143(10) 0.054(6) 0.067(6) -0.002(5) -0.062(7) 0.007(6)
C10S 0.156(12) 0.089(8) 0.131(11) 0.046(8) -0.088(9) -0.057(9)
C11S 0.26(2) 0.052(7) 0.129(12) 0.028(8) -0.136(13) -0.044(10)
C12S 0.25(2) 0.089(10) 0.082(9) -0.005(8) -0.092(11) 0.009(11)
C13S 0.190(13) 0.069(7) 0.102(9) 0.001(7) -0.084(9) 0.005(8)
C14S 0.100(8) 0.063(6) 0.094(8) 0.024(6) -0.046(6) -0.025(5)
C1H 0.130(14) 0.094(12) 0.19(2) -0.018(12) -0.061(14) -0.015(10)
C2H 0.192(19) 0.115(14) 0.184(19) 0.044(13) -0.110(16) -0.077(14)
C3H 0.125(11) 0.097(10) 0.113(11) 0.005(9) -0.073(9) -0.053(9)
C4H 0.143(13) 0.099(11) 0.159(14) 0.038(10) -0.087(11) -0.078(10)
C5H 0.120(12) 0.088(10) 0.174(16) -0.020(10) 0.000(11) -0.063(9)
C6H 0.21(2) 0.25(2) 0.130(14) 0.123(15) -0.087(14) -0.142(19)
C15S 0.25(5) 0.14(3) 0.26(5) 0.03(3) 0.05(3) -0.11(3)
C16S 0.058(10) 0.15(2) 0.091(17) 0.006(14) -0.011(10) -0.048(12)
C17S 0.094(17) 0.15(3) 0.077(14) -0.037(13) 0.006(11) -0.062(17)
C18S 0.14(2) 0.13(2) 0.20(3) -0.06(2) 0.04(2) -0.082(19)
C19S 0.110(17) 0.16(2) 0.20(3) 0.07(2) -0.023(18) -0.080(17)
C20S 0.092(14) 0.13(2) 0.15(2) -0.062(18) -0.041(15) -0.034(14)
C21S 0.099(16) 0.135(18) 0.12(2) -0.080(16) -0.049(14) -0.029(13)
C15B 0.50(12) 0.45(11) 0.26(7) 0.06(7) 0.17(7) -0.30(9)
C16B 0.061(14) 0.17(4) 0.047(16) 0.029(18) -0.015(11) -0.041(19)
C17B 0.064(13) 0.103(19) 0.104(19) 0.023(15) -0.013(12) -0.045(13)
C18B 0.082(18) 0.12(2) 0.16(3) -0.031(18) -0.016(16) -0.049(17)
C19B 0.10(2) 0.19(4) 0.16(3) 0.03(3) -0.033(19) -0.10(2)
C20B 0.12(2) 0.18(3) 0.16(3) -0.11(3) -0.03(2) -0.07(2)
C21B 0.10(3) 0.65(14) 0.06(2) 0.09(5) -0.01(2) -0.07(6)
C22S 0.48(11) 0.47(10) 0.08(3) 0.03(4) -0.05(4) -0.38(10)
C23S 0.22(3) 0.14(2) 0.073(13) 0.035(14) -0.056(17) -0.15(2)
C24S 0.17(4) 0.25(5) 0.13(3) -0.11(4) 0.04(3) -0.17(4)
C25S 0.14(2) 0.11(2) 0.17(3) -0.038(18) -0.05(2) -0.082(19)
C26S 0.23(4) 0.18(4) 0.18(4) -0.02(3) -0.07(3) -0.14(3)
C27S 0.23(3) 0.114(19) 0.13(2) -0.007(18) -0.13(2) -0.05(2)
C28S 0.10(2) 0.073(15) 0.12(3) -0.005(16) -0.08(2) -0.005(13)

loop_
_atom_type_symbol
_atom_type_description
_atom_type_scat_dispersion_real
_atom_type_scat_dispersion_imag
_atom_type_scat_source
C C 0.0033 0.0016 'International Tables Vol C Tables 4.2.6.8 and 6.1.1.4'
H H 0.0000 0.0000 'International Tables Vol C Tables 4.2.6.8 and 6.1.1.4'
N N 0.0061 0.0033 'International Tables Vol C Tables 4.2.6.8 and 6.1.1.4'
F F 0.0171 0.0103 'International Tables Vol C Tables 4.2.6.8 and 6.1.1.4'
P P 0.1023 0.0942 'International Tables Vol C Tables 4.2.6.8 and 6.1.1.4'
Cl Cl 0.1484 0.1585 'International Tables Vol C Tables 4.2.6.8 and 6.1.1.4'
Ni Ni 0.3393 1.1124 'International Tables Vol C Tables 4.2.6.8 and 6.1.1.4'

loop_
_geom_angle_atom_site_label_1
_geom_angle_atom_site_label_2
_geom_angle_atom_site_label_3
_geom_angle
_geom_angle_site_symmetry_1
_geom_angle_site_symmetry_3
_geom_angle_publ_flag
N6 Ni1 N12 164.31(16) . . ?
N6 Ni1 N3 87.76(16) . . ?
N12 Ni1 N3 89.33(16) . . ?
N6 Ni1 N9 89.73(15) . . ?
N12 Ni1 N9 88.77(15) . . ?
N3 Ni1 N9 163.79(16) . . ?
N6 Ni1 Cl1 96.84(12) . . ?
N12 Ni1 Cl1 98.84(12) . . ?
N3 Ni1 Cl1 99.36(12) . . ?
N9 Ni1 Cl1 96.84(11) . . ?
N6 Ni1 Ni2 81.27(11) . . ?
N12 Ni1 Ni2 83.05(11) . . ?
N3 Ni1 Ni2 81.51(11) . . ?
N9 Ni1 Ni2 82.27(11) . . ?
Cl1 Ni1 Ni2 177.90(5) . . ?
N2 Ni2 N8 179.35(17) . . ?
N2 Ni2 N11 90.15(17) . . ?
N8 Ni2 N11 90.09(17) . . ?
N2 Ni2 N5 90.37(17) . . ?
N8 Ni2 N5 89.40(17) . . ?
N11 Ni2 N5 178.81(17) . . ?
N2 Ni2 Ni1 90.59(13) . . ?
N8 Ni2 Ni1 90.02(12) . . ?
N11 Ni2 Ni1 88.94(12) . . ?
N5 Ni2 Ni1 89.98(12) . . ?
N2 Ni2 Ni3 89.89(13) . . ?
N8 Ni2 Ni3 89.50(12) . . ?
N11 Ni2 Ni3 89.12(12) . . ?
N5 Ni2 Ni3 91.95(12) . . ?
Ni1 Ni2 Ni3 178.00(3) . . ?
N7 Ni3 N10 88.67(7) . . ?
N7 Ni3 N1 164.97(13) . . ?
N10 Ni3 N1 88.09(12) . . ?
N7 Ni3 N4 90.57(7) . . ?
N10 Ni3 N4 164.40(7) . . ?
N1 Ni3 N4 88.64(12) . . ?
N7 Ni3 Cl2 96.64(6) . . ?
N10 Ni3 Cl2 97.19(6) . . ?
N1 Ni3 Cl2 98.32(12) . . ?
N4 Ni3 Cl2 98.38(6) . . ?
N7 Ni3 Ni2 82.43(5) . . ?
N10 Ni3 Ni2 83.17(5) . . ?
N1 Ni3 Ni2 82.62(11) . . ?
N4 Ni3 Ni2 81.28(5) . . ?
Cl2 Ni3 Ni2 179.00(5) . . ?
N13 Ni4 N16 88.91(7) . . ?
N13 Ni4 N22 89.56(7) . . ?
N16 Ni4 N22 165.41(8) . . ?
N13 Ni4 N19 165.40(8) . . ?
N16 Ni4 N19 89.55(7) . . ?
N22 Ni4 N19 88.28(7) . . ?
N13 Ni4 Cl3 96.39(7) . . ?
N16 Ni4 Cl3 96.89(7) . . ?
N22 Ni4 Cl3 97.70(7) . . ?
N19 Ni4 Cl3 98.20(7) . . ?
N13 Ni4 Ni5 83.62(5) . . ?
N16 Ni4 Ni5 83.32(6) . . ?
N22 Ni4 Ni5 82.10(5) . . ?
N19 Ni4 Ni5 81.79(6) . . ?
Cl3 Ni4 Ni5 179.79(6) . . ?
N23 Ni5 N20 89.85(17) . . ?
N23 Ni5 N14 89.59(17) . . ?
N20 Ni5 N14 179.41(18) . . ?
N23 Ni5 N17 179.61(17) . . ?
N20 Ni5 N17 90.09(18) . . ?
N14 Ni5 N17 90.47(18) . . ?
N23 Ni5 Ni4 90.63(12) . . ?
N20 Ni5 Ni4 90.54(12) . . ?
N14 Ni5 Ni4 89.29(12) . . ?
N17 Ni5 Ni4 88.99(12) . . ?
N23 Ni5 Ni6 91.01(12) . . ?
N20 Ni5 Ni6 89.57(12) . . ?
N14 Ni5 Ni6 90.62(12) . . ?
N17 Ni5 Ni6 89.38(12) . . ?
Ni4 Ni5 Ni6 178.36(3) . . ?
N21 Ni6 N24 85.53(15) . . ?
N21 Ni6 N18 89.33(16) . . ?
N24 Ni6 N18 164.64(16) . . ?
N21 Ni6 N15 164.58(16) . . ?
N24 Ni6 N15 89.44(15) . . ?
N18 Ni6 N15 91.76(15) . . ?
N21 Ni6 Cl4 98.19(12) . . ?
N24 Ni6 Cl4 98.66(11) . . ?
N18 Ni6 Cl4 96.39(12) . . ?
N15 Ni6 Cl4 96.98(11) . . ?
N21 Ni6 Ni5 82.44(11) . . ?
N24 Ni6 Ni5 82.19(11) . . ?
N18 Ni6 Ni5 82.78(12) . . ?
N15 Ni6 Ni5 82.44(11) . . ?
Cl4 Ni6 Ni5 178.97(5) . . ?
C11 N1 C15 118.0(4) . . ?
C11 N1 Ni3 120.6(3) . . ?
C15 N1 Ni3 121.3(3) . . ?
N1 C11 N2 115.7(4) . . ?
N1 C11 C12 120.7(4) . . ?
N2 C11 C12 123.4(4) . . ?
C13 C12 C11 119.9(2) . . ?
C14 C13 C12 119.3 . . ?
C13 C14 C15 118.4 . . ?
N1 C15 C14 123.6(2) . . ?
C31 N2 C11 122.0(4) . . ?
C31 N2 Ni2 118.3(3) . . ?
C11 N2 Ni2 119.5(3) . . ?
C35 N3 C31 119.1(4) . . ?
C35 N3 Ni1 119.7(3) . . ?
C31 N3 Ni1 121.1(3) . . ?
N3 C31 N2 115.4(4) . . ?
N3 C31 C32 120.1(4) . . ?
N2 C31 C32 124.2(4) . . ?
C33 C32 C31 119.8(2) . . ?
C32 C33 C34 119.7 . . ?
C35 C34 C33 118.4 . . ?
N3 C35 C34 122.86(19) . . ?
C45 N4 C41 118.0 . . ?
C45 N4 Ni3 120.2 . . ?
C41 N4 Ni3 121.8 . . ?
N5 C41 C42 125.36(18) . . ?
N5 C41 N4 114.51(18) . . ?
C42 C41 N4 120.0 . . ?
C43 C42 C41 120.1 . . ?
C42 C43 C44 120.1 . . ?
C43 C44 C45 118.0 . . ?
N4 C45 C44 123.6 . . ?
C41 N5 C61 122.2(4) . . ?
C41 N5 Ni2 119.2(3) . . ?
C61 N5 Ni2 118.6(3) . . ?
C65 N6 C61 118.7(4) . . ?
C65 N6 Ni1 119.1(3) . . ?
C61 N6 Ni1 122.2(3) . . ?
N6 C61 N5 114.5(4) . . ?
N6 C61 C62 120.3(4) . . ?
N5 C61 C62 125.0(4) . . ?
C63 C62 C61 119.4(2) . . ?
C62 C63 C64 120.6 . . ?
C63 C64 C65 117.3 . . ?
N6 C65 C64 123.44(19) . . ?
C75 N7 C71 117.6 . . ?
C75 N7 Ni3 122.0 . . ?
C71 N7 Ni3 120.3 . . ?
N8 C71 C72 125.13(17) . . ?
N8 C71 N7 114.66(17) . . ?
C72 C71 N7 120.0 . . ?
C73 C72 C71 120.7 . . ?
C72 C73 C74 119.2 . . ?
C75 C74 C73 117.8 . . ?
N7 C75 C74 124.4 . . ?
C71 N8 C91 122.0(3) . . ?
C71 N8 Ni2 120.3(2) . . ?
C91 N8 Ni2 117.8(3) . . ?
C95 N9 C91 117.9(4) . . ?
C95 N9 Ni1 121.6(3) . . ?
C91 N9 Ni1 120.2(3) . . ?
N9 C91 N8 116.1(4) . . ?
N9 C91 C92 121.0(4) . . ?
N8 C91 C92 122.6(4) . . ?
C93 C92 C91 118.9(2) . . ?
C92 C93 C94 120.0 . . ?
C95 C94 C93 118.3 . . ?
N9 C95 C94 123.97(18) . . ?
C105 N10 C101 117.7 . . ?
C105 N10 Ni3 122.1 . . ?
C101 N10 Ni3 120.1 . . ?
N11 C101 N10 114.24(17) . . ?
N11 C101 C102 125.52(17) . . ?
N10 C101 C102 120.0 . . ?
C103 C102 C101 120.4 . . ?
C102 C103 C104 119.6 . . ?
C105 C104 C103 118.6 . . ?
N10 C105 C104 123.6 . . ?
C121 N11 C101 120.6(3) . . ?
C121 N11 Ni2 119.1(3) . . ?
C101 N11 Ni2 120.3(3) . . ?
C125 N12 C121 118.8(4) . . ?
C125 N12 Ni1 121.2(3) . . ?
C121 N12 Ni1 119.9(3) . . ?
N12 C121 N11 115.8(4) . . ?
N12 C121 C122 119.6(4) . . ?
N11 C121 C122 124.4(4) . . ?
C123 C122 C121 119.6(2) . . ?
C122 C123 C124 120.2 . . ?
C125 C124 C123 117.8 . . ?
N12 C125 C124 123.86(19) . . ?
C135 N13 C131 117.2 . . ?
C135 N13 Ni4 122.89(5) . . ?
C131 N13 Ni4 119.95(5) . . ?
N14 C131 C132 124.57(18) . . ?
N14 C131 N13 115.33(18) . . ?
C132 C131 N13 120.0 . . ?
C133 C132 C131 120.5 . . ?
C134 C133 C132 119.5 . . ?
C135 C134 C133 117.7 . . ?
N13 C135 C134 125.0 . . ?
C151 N14 C131 121.6(4) . . ?
C151 N14 Ni5 118.6(3) . . ?
C131 N14 Ni5 119.7(3) . . ?
C155 N15 C151 118.4(4) . . ?
C155 N15 Ni6 121.1(3) . . ?
C151 N15 Ni6 120.5(3) . . ?
N15 C151 N14 117.0(4) . . ?
N15 C151 C152 120.2(4) . . ?
N14 C151 C152 122.7(4) . . ?
C153 C152 C151 120.2(2) . . ?
C152 C153 C154 118.7 . . ?
C155 C154 C153 119.0 . . ?
N15 C155 C154 123.22(19) . . ?
C165 N16 C161 117.7 . . ?
C165 N16 Ni4 122.38(6) . . ?
C161 N16 Ni4 119.93(6) . . ?
N17 C161 N16 114.76(18) . . ?
N17 C161 C162 125.07(18) . . ?
N16 C161 C162 120.0 . . ?
C163 C162 C161 119.4 . . ?
C162 C163 C164 120.7 . . ?
C165 C164 C163 117.6 . . ?
N16 C165 C164 124.6 . . ?
C161 N17 C181 121.1(4) . . ?
C161 N17 Ni5 120.9(3) . . ?
C181 N17 Ni5 117.9(3) . . ?
C181 N18 C185 119.1(4) . . ?
C181 N18 Ni6 119.8(3) . . ?
C185 N18 Ni6 120.7(3) . . ?
N18 C181 N17 116.6(4) . . ?
N18 C181 C182 120.1(4) . . ?
N17 C181 C182 123.2(4) . . ?
C183 C182 C181 119.4(2) . . ?
C184 C183 C182 119.2 . . ?
C183 C184 C185 120.4 . . ?
N18 C185 C184 121.74(19) . . ?
C195 N19 C191 117.6 . . ?
C195 N19 Ni4 121.29(5) . . ?
C191 N19 Ni4 121.12(5) . . ?
N20 C191 N19 114.26(19) . . ?
N20 C191 C192 125.61(19) . . ?
N19 C191 C192 120.0 . . ?
C193 C192 C191 119.7 . . ?
C194 C193 C192 120.4 . . ?
C193 C194 C195 118.6 . . ?
N19 C195 C194 123.7 . . ?
C191 N20 C211 121.3(4) . . ?
C191 N20 Ni5 120.6(3) . . ?
C211 N20 Ni5 118.1(3) . . ?
C211 N21 C215 119.1(4) . . ?
C211 N21 Ni6 120.7(3) . . ?
C215 N21 Ni6 119.7(3) . . ?
N21 C211 N20 115.6(4) . . ?
N21 C211 C212 120.4(4) . . ?
N20 C211 C212 123.8(4) . . ?
C213 C212 C211 118.8(2) . . ?
C214 C213 C212 120.9 . . ?
C213 C214 C215 118.0 . . ?
N21 C215 C214 122.81(18) . . ?
C225 N22 C221 117.4 . . ?
C225 N22 Ni4 121.4 . . ?
C221 N22 Ni4 121.2 . . ?
N23 C221 N22 114.72(18) . . ?
N23 C221 C222 125.03(18) . . ?
N22 C221 C222 120.0 . . ?
C223 C222 C221 120.5 . . ?
C222 C223 C224 118.9 . . ?
C225 C224 C223 119.0 . . ?
C224 C225 N22 124.2 . . ?
C241 N23 C221 120.7(4) . . ?
C241 N23 Ni5 120.2(3) . . ?
C221 N23 Ni5 118.8(3) . . ?
C245 N24 C241 118.7(4) . . ?
C245 N24 Ni6 119.8(3) . . ?
C241 N24 Ni6 121.5(3) . . ?
N24 C241 N23 116.0(4) . . ?
N24 C241 C242 119.5(4) . . ?
N23 C241 C242 124.4(4) . . ?
C243 C242 C241 119.5(2) . . ?
C244 C243 C242 120.7 . . ?
C243 C244 C245 117.2 . . ?
N24 C245 C244 124.3(2) . . ?
C1S C2S C3S 121.8(12) . . ?
C1S C2S C7S 119.1(12) . . ?
C3S C2S C7S 119.1(9) . . ?
C4S C3S C2S 118.9(8) . . ?
C3S C4S C5S 118.6(10) . . ?
C6S C5S C4S 120.0(11) . . ?
C5S C6S C7S 123.7(10) . . ?
C6S C7S C2S 119.7(11) . . ?
C8S C9S C10S 116.5(15) . . ?
C8S C9S C14S 123.7(13) . . ?
C10S C9S C14S 119.8(11) . . ?
C11S C10S C9S 117.3(14) . . ?
C10S C11S C12S 123.4(16) . . ?
C11S C12S C13S 118.4(15) . . ?
C14S C13S C12S 118.6(16) . . ?
C13S C14S C9S 122.4(12) . . ?
C1H C2H C3H 108.9(16) . . ?
C2H C3H C4H 109.8(14) . . ?
C5H C4H C3H 116.0(13) . . ?
C4H C5H C6H 122.9(15) . . ?
C17S C16S C21S 120.0 . . ?
C17S C16S C15S 123(2) . . ?
C21S C16S C15S 116(2) . . ?
C16S C17S C18S 120.0 . . ?
C19S C18S C17S 120.0 . . ?
C18S C19S C20S 120.0 . . ?
C21S C20S C19S 120.0 . . ?
C20S C21S C16S 120.0 . . ?
C17B C16B C21B 120.0 . . ?
C18B C17B C16B 120.0 . . ?
C17B C18B C19B 120.0 . . ?
C18B C19B C20B 120.0 . . ?
C18B C19B C15B 119(4) . . ?
C20B C19B C15B 121(4) . . ?
C21B C20B C19B 120.0 . . ?
C20B C21B C16B 120.0 . . ?
C22S C23S C24S 119.8(8) . . ?
C22S C23S C28S 120.1(8) . . ?
C24S C23S C28S 120.0 . . ?
C23S C24S C25S 120.0 . . ?
C26S C25S C24S 120.0 . . ?
C27S C26S C25S 120.0 . . ?
C28S C27S C26S 120.0 . . ?
C27S C28S C23S 120.0 . . ?

loop_
_geom_bond_atom_site_label_1
_geom_bond_atom_site_label_2
_geom_bond_distance
_geom_bond_site_symmetry_2
_geom_bond_publ_flag
Ni1 N6 2.062(4) . ?
Ni1 N12 2.066(4) . ?
Ni1 N3 2.096(4) . ?
Ni1 N9 2.106(4) . ?
Ni1 Cl1 2.3235(16) . ?
Ni1 Ni2 2.4249(9) . ?
Ni2 N2 1.882(4) . ?
Ni2 N8 1.885(4) . ?
Ni2 N11 1.886(4) . ?
Ni2 N5 1.892(4) . ?
Ni2 Ni3 2.4253(9) . ?
Ni3 N7 2.0739(18) . ?
Ni3 N10 2.0805(18) . ?
Ni3 N1 2.093(4) . ?
Ni3 N4 2.1200(18) . ?
Ni3 Cl2 2.3175(14) . ?
Ni4 N13 2.0681(19) . ?
Ni4 N16 2.0730(19) . ?
Ni4 N22 2.0807(18) . ?
Ni4 N19 2.0955(19) . ?
Ni4 Cl3 2.3149(15) . ?
Ni4 Ni5 2.4265(9) . ?
Ni5 N23 1.887(4) . ?
Ni5 N20 1.888(4) . ?
Ni5 N14 1.893(4) . ?
Ni5 N17 1.897(4) . ?
Ni5 Ni6 2.4386(9) . ?
Ni6 N21 2.097(4) . ?
Ni6 N24 2.099(4) . ?
Ni6 N18 2.100(4) . ?
Ni6 N15 2.106(4) . ?
Ni6 Cl4 2.3476(14) . ?
N1 C11 1.348(7) . ?
N1 C15 1.351(5) . ?
C11 N2 1.382(6) . ?
C11 C12 1.399(6) . ?
C12 C13 1.3752 . ?
C13 C14 1.3707 . ?
C14 C15 1.3725 . ?
N2 C31 1.376(6) . ?
N3 C35 1.348(4) . ?
N3 C31 1.359(6) . ?
C31 C32 1.402(5) . ?
C32 C33 1.3705 . ?
C33 C34 1.3846 . ?
C34 C35 1.3745 . ?
N4 C45 1.3436 . ?
N4 C41 1.3899 . ?
C41 N5 1.371(4) . ?
C41 C42 1.3897 . ?
C42 C43 1.3728 . ?
C43 C44 1.3776 . ?
C44 C45 1.3830 . ?
N5 C61 1.384(6) . ?
N6 C65 1.346(4) . ?
N6 C61 1.354(6) . ?
C61 C62 1.401(5) . ?
C62 C63 1.3719 . ?
C63 C64 1.3764 . ?
C64 C65 1.3844 . ?
N7 C75 1.3365 . ?
N7 C71 1.3902 . ?
C71 N8 1.360(4) . ?
C71 C72 1.3901 . ?
C72 C73 1.3678 . ?
C73 C74 1.3966 . ?
C74 C75 1.3737 . ?
N8 C91 1.383(6) . ?
N9 C95 1.347(4) . ?
N9 C91 1.350(6) . ?
C91 C92 1.401(5) . ?
C92 C93 1.3679 . ?
C93 C94 1.3762 . ?
C94 C95 1.3500 . ?
N10 C105 1.3492 . ?
N10 C101 1.3900 . ?
C101 N11 1.375(4) . ?
C101 C102 1.3900 . ?
C102 C103 1.3657 . ?
C103 C104 1.3833 . ?
C104 C105 1.3662 . ?
N11 C121 1.371(6) . ?
N12 C125 1.338(4) . ?
N12 C121 1.363(6) . ?
C121 C122 1.409(5) . ?
C122 C123 1.3644 . ?
C123 C124 1.3813 . ?
C124 C125 1.3649 . ?
N13 C135 1.3427 . ?
N13 C131 1.3902 . ?
C131 N14 1.368(4) . ?
C131 C132 1.3899 . ?
C132 C133 1.3824 . ?
C133 C134 1.3778 . ?
C134 C135 1.3729 . ?
N14 C151 1.366(6) . ?
N15 C155 1.348(4) . ?
N15 C151 1.358(6) . ?
C151 C152 1.406(5) . ?
C152 C153 1.3673 . ?
C153 C154 1.3879 . ?
C154 C155 1.3672 . ?
N16 C165 1.3295 . ?
N16 C161 1.3899 . ?
C161 N17 1.366(4) . ?
C161 C162 1.3899 . ?
C162 C163 1.3685 . ?
C163 C164 1.3725 . ?
C164 C165 1.3634 . ?
N17 C181 1.374(7) . ?
N18 C181 1.354(7) . ?
N18 C185 1.361(5) . ?
C181 C182 1.412(5) . ?
C182 C183 1.3816 . ?
C183 C184 1.3622 . ?
C184 C185 1.3637 . ?
N19 C195 1.3447 . ?
N19 C191 1.3900 . ?
C191 N20 1.363(4) . ?
C191 C192 1.3900 . ?
C192 C193 1.3704 . ?
C193 C194 1.3602 . ?
C194 C195 1.3665 . ?
N20 C211 1.388(6) . ?
N21 C211 1.352(6) . ?
N21 C215 1.353(4) . ?
C211 C212 1.406(5) . ?
C212 C213 1.3768 . ?
C213 C214 1.3664 . ?
C214 C215 1.3765 . ?
N22 C225 1.3475 . ?
N22 C221 1.3897 . ?
C221 N23 1.378(4) . ?
C221 C222 1.3900 . ?
C222 C223 1.3699 . ?
C223 C224 1.3906 . ?
C224 C225 1.3464 . ?
N23 C241 1.368(6) . ?
N24 C245 1.343(5) . ?
N24 C241 1.362(6) . ?
C241 C242 1.408(6) . ?
C242 C243 1.3742 . ?
C243 C244 1.3714 . ?
C244 C245 1.3717 . ?
C1S C2S 1.396(13) . ?
C2S C3S 1.3900 . ?
C2S C7S 1.387(13) . ?
C3S C4S 1.442(13) . ?
C4S C5S 1.318(13) . ?
C5S C6S 1.387(14) . ?
C6S C7S 1.288(14) . ?
C8S C9S 1.362(18) . ?
C9S C10S 1.3900 . ?
C9S C14S 1.373(14) . ?
C10S C11S 1.321(19) . ?
C11S C12S 1.36(2) . ?
C12S C13S 1.41(2) . ?
C13S C14S 1.298(15) . ?
C1H C2H 1.34(2) . ?
C2H C3H 1.48(2) . ?
C3H C4H 1.51(2) . ?
C4H C5H 1.43(2) . ?
C5H C6H 1.50(2) . ?
C15S C16S 1.59(4) . ?
C16S C17S 1.3900 . ?
C16S C21S 1.3900 . ?
C17S C18S 1.3900 . ?
C18S C19S 1.3900 . ?
C19S C20S 1.3900 . ?
C20S C21S 1.3900 . ?
C15B C19B 1.64(5) . ?
C16B C17B 1.3900 . ?
C16B C21B 1.3900 . ?
C17B C18B 1.3900 . ?
C18B C19B 1.3900 . ?
C19B C20B 1.3900 . ?
C20B C21B 1.3900 . ?
C22S C23S 1.37(2) . ?
C23S C24S 1.3900 . ?
C23S C28S 1.3900 . ?
C24S C25S 1.3900 . ?
C25S C26S 1.3900 . ?
C26S C27S 1.3900 . ?
C27S C28S 1.3900 . ?
